data_4106043
loop_
_publ_author_name
'Yi-Feng Wang'
'Kah Kah Toh'
'Eileen Pei Jian Ng'
'Shunsuke Chiba'

_publ_contact_author
;
Dr Shunsuke Chiba
Division of Chemistry and Biological Chemistry
School of Physical and Mathematical Sciences
Nanyang Technological University
21 Nanyang Link
Singapore 637371
Singapore
;
_publ_contact_author_email shunsuke@ntu.edu.sg
_publ_contact_author_fax '+65 6791 1961'
_publ_contact_author_phone '+65 6513 8013'
_publ_section_title
;
 Mn(III)-Mediated Formal [3+3]-Annulation of Vinyl Azides and
 Cyclopropanols: A Divergent Synthesis of Azaheterocycles
;
_journal_name_full 'Journal of the American Chemical Society'
_journal_page_first 6411
_journal_page_last 6421
_journal_paper_doi 10.1021/ja200879w
_journal_volume 133
_journal_year 2011
_chemical_formula_moiety 'C23 H27 N O2'
_chemical_formula_sum 'C23 H27 N O2'
_chemical_formula_weight 349.46
_chemical_name_systematic
; 
 ? 
;
_space_group_IT_number 61
_symmetry_cell_setting orthorhombic
_symmetry_space_group_name_Hall '-P 2ac 2ab'
_symmetry_space_group_name_H-M 'P b c a'
_atom_sites_solution_hydrogens geom
_atom_sites_solution_primary direct
_atom_sites_solution_secondary difmap
_audit_creation_method SHELXL-97
_cell_angle_alpha 90.00
_cell_angle_beta 90.00
_cell_angle_gamma 90.00
_cell_formula_units_Z 8
_cell_length_a 20.8569(4)
_cell_length_b 7.8070(2)
_cell_length_c 22.9581(7)
_cell_measurement_reflns_used 5508
_cell_measurement_temperature 103(2)
_cell_measurement_theta_max 26.33
_cell_measurement_theta_min 2.92
_cell_volume 3738.26(17)
_computing_cell_refinement 'Bruker SAINT'
_computing_data_collection 'Bruker APEX2'
_computing_data_reduction 'Bruker SAINT'
_computing_molecular_graphics 'Bruker SHELXTL'
_computing_publication_material 'Bruker SHELXTL'
_computing_structure_refinement 'SHELXL-97 (Sheldrick, 2008)'
_computing_structure_solution 'SHELXS-97 (Sheldrick, 2008)'
_diffrn_ambient_temperature 103(2)
_diffrn_measured_fraction_theta_full 0.993
_diffrn_measured_fraction_theta_max 0.993
_diffrn_measurement_device_type 'Bruker APEX-II CCD'
_diffrn_measurement_method '\f and \w scans'
_diffrn_radiation_monochromator graphite
_diffrn_radiation_source 'fine-focus sealed tube'
_diffrn_radiation_type MoK\a
_diffrn_radiation_wavelength 0.71073
_diffrn_reflns_av_R_equivalents 0.0357
_diffrn_reflns_av_sigmaI/netI 0.0290
_diffrn_reflns_limit_h_max 26
_diffrn_reflns_limit_h_min -25
_diffrn_reflns_limit_k_max 9
_diffrn_reflns_limit_k_min -9
_diffrn_reflns_limit_l_max 28
_diffrn_reflns_limit_l_min -21
_diffrn_reflns_number 21311
_diffrn_reflns_theta_full 26.45
_diffrn_reflns_theta_max 26.45
_diffrn_reflns_theta_min 2.64
_exptl_absorpt_coefficient_mu 0.078
_exptl_absorpt_correction_T_max 0.9969
_exptl_absorpt_correction_T_min 0.9693
_exptl_absorpt_correction_type multi-scan
_exptl_absorpt_process_details sadabs
_exptl_crystal_colour colourless
_exptl_crystal_density_diffrn 1.242
_exptl_crystal_description plate
_exptl_crystal_F_000 1504
_exptl_crystal_size_max 0.40
_exptl_crystal_size_mid 0.30
_exptl_crystal_size_min 0.04
_refine_diff_density_max 0.510
_refine_diff_density_min -0.235
_refine_diff_density_rms 0.052
_refine_ls_extinction_method none
_refine_ls_goodness_of_fit_ref 1.119
_refine_ls_hydrogen_treatment constr
_refine_ls_matrix_type full
_refine_ls_number_parameters 235
_refine_ls_number_reflns 3827
_refine_ls_number_restraints 0
_refine_ls_restrained_S_all 1.119
_refine_ls_R_factor_all 0.0739
_refine_ls_R_factor_gt 0.0594
_refine_ls_shift/su_max 0.000
_refine_ls_shift/su_mean 0.000
_refine_ls_structure_factor_coef Fsqd
_refine_ls_weighting_details 'calc w=1/[\s^2^(Fo^2^)+(0.0405P)^2^+4.9591P] where P=(Fo^2^+2Fc^2^)/3'
_refine_ls_weighting_scheme calc
_refine_ls_wR_factor_gt 0.1371
_refine_ls_wR_factor_ref 0.1440
_reflns_number_gt 3119
_reflns_number_total 3827
_reflns_threshold_expression >2sigma(I)
_cod_data_source_file ja200879w_si_003.cif
_cod_data_source_block 21aa_chiba
_cod_database_code 4106043

loop_
_symmetry_equiv_pos_as_xyz
'x, y, z'
'-x+1/2, -y, z+1/2'
'-x, y+1/2, -z+1/2'
'x+1/2, -y+1/2, -z'
'-x, -y, -z'
'x-1/2, y, -z-1/2'
'x, -y-1/2, z-1/2'
'-x-1/2, y-1/2, z'

loop_
_atom_site_label
_atom_site_type_symbol
_atom_site_fract_x
_atom_site_fract_y
_atom_site_fract_z
_atom_site_U_iso_or_equiv
_atom_site_adp_type
_atom_site_occupancy
_atom_site_symmetry_multiplicity
_atom_site_calc_flag
_atom_site_refinement_flags
C1 C 0.15477(10) 0.0018(3) 0.08302(9) 0.0214(5) Uani 1 1 d .
H1 H 0.1795 -0.1009 0.0699 0.026 Uiso 1 1 calc R
C2 C 0.08863(11) -0.0072(3) 0.05338(10) 0.0268(5) Uani 1 1 d .
H2A H 0.0808 -0.1273 0.0415 0.032 Uiso 1 1 calc R
H2B H 0.0556 0.0232 0.0826 0.032 Uiso 1 1 calc R
C3 C 0.07908(12) 0.1080(3) -0.00027(11) 0.0328(6) Uani 1 1 d .
H3A H 0.0435 0.0616 -0.0240 0.039 Uiso 1 1 calc R
H3B H 0.1184 0.1048 -0.0243 0.039 Uiso 1 1 calc R
C4 C 0.06403(12) 0.2954(3) 0.01544(12) 0.0363(6) Uani 1 1 d .
H4A H 0.0456 0.3520 -0.0193 0.044 Uiso 1 1 calc R
H4B H 0.0307 0.2960 0.0461 0.044 Uiso 1 1 calc R
C5 C 0.12078(12) 0.4024(3) 0.03670(11) 0.0303(6) Uani 1 1 d .
H5A H 0.1041 0.5140 0.0505 0.036 Uiso 1 1 calc R
H5B H 0.1490 0.4257 0.0029 0.036 Uiso 1 1 calc R
C6 C 0.16188(11) 0.3253(3) 0.08534(10) 0.0236(5) Uani 1 1 d .
H6 H 0.1964 0.4099 0.0945 0.028 Uiso 1 1 calc R
C7 C 0.19463(10) 0.1586(3) 0.06773(10) 0.0226(5) Uani 1 1 d .
H7A H 0.2026 0.1599 0.0252 0.027 Uiso 1 1 calc R
H7B H 0.2367 0.1507 0.0876 0.027 Uiso 1 1 calc R
C8 C 0.12306(11) 0.2969(3) 0.14150(10) 0.0219(5) Uani 1 1 d .
H8A H 0.1227 0.4051 0.1640 0.026 Uiso 1 1 calc R
H8B H 0.0782 0.2702 0.1307 0.026 Uiso 1 1 calc R
C9 C 0.14833(10) 0.1532(3) 0.18099(10) 0.0189(4) Uani 1 1 d .
H9 H 0.1929 0.1821 0.1937 0.023 Uiso 1 1 calc R
C10 C 0.10510(10) 0.1460(3) 0.23409(9) 0.0189(4) Uani 1 1 d .
C11 C 0.12182(12) 0.2347(3) 0.28368(10) 0.0250(5) Uani 1 1 d .
H11 H 0.1623 0.2904 0.2854 0.030 Uiso 1 1 calc R
C12 C 0.08089(14) 0.2444(3) 0.33114(11) 0.0360(6) Uani 1 1 d .
H12 H 0.0930 0.3074 0.3648 0.043 Uiso 1 1 calc R
C13 C 0.02149(13) 0.1606(3) 0.32921(11) 0.0371(6) Uani 1 1 d .
H13 H -0.0070 0.1656 0.3614 0.045 Uiso 1 1 calc R
C14 C 0.00528(11) 0.0711(3) 0.27984(11) 0.0301(6) Uani 1 1 d .
H14 H -0.0346 0.0127 0.2782 0.036 Uiso 1 1 calc R
C15 C 0.04622(10) 0.0648(3) 0.23234(10) 0.0240(5) Uani 1 1 d .
H15 H 0.0337 0.0042 0.1983 0.029 Uiso 1 1 calc R
C16 C 0.16193(10) -0.1636(3) 0.17128(10) 0.0196(4) Uani 1 1 d .
C17 C 0.17650(11) -0.3243(3) 0.25649(10) 0.0235(5) Uani 1 1 d .
H17A H 0.2149 -0.3886 0.2438 0.028 Uiso 1 1 calc R
H17B H 0.1380 -0.3907 0.2453 0.028 Uiso 1 1 calc R
C18 C 0.17797(10) -0.2997(3) 0.32127(9) 0.0188(4) Uani 1 1 d .
C19 C 0.13030(11) -0.2055(3) 0.34868(10) 0.0232(5) Uani 1 1 d .
H19 H 0.0972 -0.1545 0.3262 0.028 Uiso 1 1 calc R
C20 C 0.13061(12) -0.1851(3) 0.40858(10) 0.0278(5) Uani 1 1 d .
H20 H 0.0979 -0.1199 0.4270 0.033 Uiso 1 1 calc R
C21 C 0.17847(12) -0.2596(3) 0.44164(11) 0.0306(6) Uani 1 1 d .
H21 H 0.1791 -0.2443 0.4827 0.037 Uiso 1 1 calc R
C22 C 0.22531(12) -0.3562(3) 0.41485(11) 0.0330(6) Uani 1 1 d .
H22 H 0.2577 -0.4094 0.4376 0.040 Uiso 1 1 calc R
C23 C 0.22524(11) -0.3759(3) 0.35486(11) 0.0265(5) Uani 1 1 d .
H23 H 0.2578 -0.4421 0.3367 0.032 Uiso 1 1 calc R
N1 N 0.14970(9) -0.0083(2) 0.14743(8) 0.0196(4) Uani 1 1 d .
O1 O 0.17518(7) -0.15677(18) 0.22860(7) 0.0214(3) Uani 1 1 d .
O2 O 0.16111(8) -0.29832(19) 0.14397(7) 0.0277(4) Uani 1 1 d .

loop_
_atom_site_aniso_label
_atom_site_aniso_U_11
_atom_site_aniso_U_22
_atom_site_aniso_U_33
_atom_site_aniso_U_23
_atom_site_aniso_U_13
_atom_site_aniso_U_12
C1 0.0265(12) 0.0171(10) 0.0207(11) -0.0003(9) 0.0022(9) 0.0005(9)
C2 0.0276(12) 0.0262(12) 0.0267(13) 0.0035(10) -0.0029(9) -0.0057(10)
C3 0.0298(13) 0.0389(14) 0.0298(13) 0.0074(11) -0.0060(11) -0.0045(11)
C4 0.0311(14) 0.0414(15) 0.0364(15) 0.0152(12) -0.0013(11) 0.0076(11)
C5 0.0367(14) 0.0212(11) 0.0330(13) 0.0093(10) 0.0113(11) 0.0057(10)
C6 0.0227(11) 0.0164(10) 0.0316(13) 0.0005(9) 0.0086(9) -0.0031(9)
C7 0.0225(11) 0.0205(11) 0.0247(12) 0.0019(9) 0.0052(9) 0.0001(9)
C8 0.0238(11) 0.0147(10) 0.0271(12) 0.0000(9) 0.0062(9) 0.0010(8)
C9 0.0184(10) 0.0128(9) 0.0257(11) -0.0032(9) 0.0005(8) -0.0003(8)
C10 0.0217(11) 0.0128(10) 0.0223(11) 0.0015(8) -0.0005(9) 0.0039(8)
C11 0.0340(13) 0.0168(11) 0.0240(12) 0.0008(9) -0.0016(10) 0.0038(9)
C12 0.0629(18) 0.0258(12) 0.0194(12) -0.0030(10) -0.0006(12) 0.0176(12)
C13 0.0446(16) 0.0364(14) 0.0303(14) 0.0128(12) 0.0140(12) 0.0196(12)
C14 0.0225(12) 0.0323(13) 0.0355(14) 0.0117(11) 0.0073(10) 0.0062(10)
C15 0.0221(11) 0.0225(11) 0.0273(12) 0.0058(9) 0.0026(9) 0.0028(9)
C16 0.0195(11) 0.0151(10) 0.0241(11) -0.0007(9) 0.0037(8) -0.0009(8)
C17 0.0323(12) 0.0128(10) 0.0254(12) 0.0025(9) 0.0027(9) 0.0035(9)
C18 0.0212(11) 0.0124(9) 0.0227(11) 0.0024(8) -0.0024(8) -0.0022(8)
C19 0.0231(11) 0.0224(11) 0.0242(12) 0.0023(9) -0.0046(9) 0.0041(9)
C20 0.0328(13) 0.0240(12) 0.0267(12) -0.0012(10) 0.0037(10) 0.0005(10)
C21 0.0450(15) 0.0241(12) 0.0228(12) 0.0040(10) -0.0084(11) -0.0051(11)
C22 0.0384(14) 0.0243(12) 0.0363(14) 0.0071(11) -0.0188(11) 0.0012(11)
C23 0.0237(11) 0.0169(11) 0.0389(14) 0.0030(10) -0.0049(10) 0.0023(9)
N1 0.0259(10) 0.0119(8) 0.0211(9) -0.0029(7) -0.0012(7) -0.0005(7)
O1 0.0289(8) 0.0130(7) 0.0223(8) 0.0015(6) 0.0006(6) 0.0008(6)
O2 0.0430(10) 0.0150(8) 0.0251(9) -0.0024(6) 0.0085(7) 0.0001(7)

loop_
_atom_type_symbol
_atom_type_description
_atom_type_scat_dispersion_real
_atom_type_scat_dispersion_imag
_atom_type_scat_source
C C 0.0033 0.0016 'International Tables Vol C Tables 4.2.6.8 and 6.1.1.4'
H H 0.0000 0.0000 'International Tables Vol C Tables 4.2.6.8 and 6.1.1.4'
N N 0.0061 0.0033 'International Tables Vol C Tables 4.2.6.8 and 6.1.1.4'
O O 0.0106 0.0060 'International Tables Vol C Tables 4.2.6.8 and 6.1.1.4'

loop_
_geom_angle_atom_site_label_1
_geom_angle_atom_site_label_2
_geom_angle_atom_site_label_3
_geom_angle
N1 C1 C7 108.15(17)
N1 C1 C2 111.97(18)
C7 C1 C2 115.09(18)
N1 C1 H1 107.1
C7 C1 H1 107.1
C2 C1 H1 107.1
C3 C2 C1 116.33(19)
C3 C2 H2A 108.2
C1 C2 H2A 108.2
C3 C2 H2B 108.2
C1 C2 H2B 108.2
H2A C2 H2B 107.4
C2 C3 C4 113.2(2)
C2 C3 H3A 108.9
C4 C3 H3A 108.9
C2 C3 H3B 108.9
C4 C3 H3B 108.9
H3A C3 H3B 107.7
C5 C4 C3 115.9(2)
C5 C4 H4A 108.3
C3 C4 H4A 108.3
C5 C4 H4B 108.3
C3 C4 H4B 108.3
H4A C4 H4B 107.4
C4 C5 C6 116.83(19)
C4 C5 H5A 108.1
C6 C5 H5A 108.1
C4 C5 H5B 108.1
C6 C5 H5B 108.1
H5A C5 H5B 107.3
C7 C6 C5 113.2(2)
C7 C6 C8 109.57(17)
C5 C6 C8 111.91(18)
C7 C6 H6 107.3
C5 C6 H6 107.3
C8 C6 H6 107.3
C1 C7 C6 112.41(17)
C1 C7 H7A 109.1
C6 C7 H7A 109.1
C1 C7 H7B 109.1
C6 C7 H7B 109.1
H7A C7 H7B 107.9
C9 C8 C6 114.80(17)
C9 C8 H8A 108.6
C6 C8 H8A 108.6
C9 C8 H8B 108.6
C6 C8 H8B 108.6
H8A C8 H8B 107.5
N1 C9 C10 113.48(17)
N1 C9 C8 108.79(17)
C10 C9 C8 107.31(16)
N1 C9 H9 109.1
C10 C9 H9 109.1
C8 C9 H9 109.1
C11 C10 C15 118.6(2)
C11 C10 C9 119.65(19)
C15 C10 C9 121.4(2)
C10 C11 C12 121.4(2)
C10 C11 H11 119.3
C12 C11 H11 119.3
C11 C12 C13 119.6(2)
C11 C12 H12 120.2
C13 C12 H12 120.2
C14 C13 C12 118.8(2)
C14 C13 H13 120.6
C12 C13 H13 120.6
C13 C14 C15 121.0(2)
C13 C14 H14 119.5
C15 C14 H14 119.5
C10 C15 C14 120.5(2)
C10 C15 H15 119.7
C14 C15 H15 119.7
O2 C16 O1 122.52(19)
O2 C16 N1 124.0(2)
O1 C16 N1 113.50(18)
O1 C17 C18 108.76(17)
O1 C17 H17A 109.9
C18 C17 H17A 109.9
O1 C17 H17B 109.9
C18 C17 H17B 109.9
H17A C17 H17B 108.3
C23 C18 C19 119.0(2)
C23 C18 C17 120.8(2)
C19 C18 C17 120.18(19)
C20 C19 C18 120.5(2)
C20 C19 H19 119.7
C18 C19 H19 119.7
C21 C20 C19 120.0(2)
C21 C20 H20 120.0
C19 C20 H20 120.0
C22 C21 C20 119.8(2)
C22 C21 H21 120.1
C20 C21 H21 120.1
C21 C22 C23 120.2(2)
C21 C22 H22 119.9
C23 C22 H22 119.9
C22 C23 C18 120.4(2)
C22 C23 H23 119.8
C18 C23 H23 119.8
C16 N1 C9 123.81(18)
C16 N1 C1 115.90(17)
C9 N1 C1 118.38(17)
C16 O1 C17 113.47(16)

loop_
_geom_bond_atom_site_label_1
_geom_bond_atom_site_label_2
_geom_bond_distance
C1 N1 1.485(3)
C1 C7 1.521(3)
C1 C2 1.540(3)
C1 H1 1.0000
C2 C3 1.538(3)
C2 H2A 0.9900
C2 H2B 0.9900
C3 C4 1.539(4)
C3 H3A 0.9900
C3 H3B 0.9900
C4 C5 1.529(4)
C4 H4A 0.9900
C4 H4B 0.9900
C5 C6 1.531(3)
C5 H5A 0.9900
C5 H5B 0.9900
C6 C7 1.525(3)
C6 C8 1.539(3)
C6 H6 1.0000
C7 H7A 0.9900
C7 H7B 0.9900
C8 C9 1.536(3)
C8 H8A 0.9900
C8 H8B 0.9900
C9 N1 1.478(3)
C9 C10 1.517(3)
C9 H9 1.0000
C10 C11 1.377(3)
C10 C15 1.382(3)
C11 C12 1.386(3)
C11 H11 0.9500
C12 C13 1.401(4)
C12 H12 0.9500
C13 C14 1.374(4)
C13 H13 0.9500
C14 C15 1.386(3)
C14 H14 0.9500
C15 H15 0.9500
C16 O2 1.225(3)
C16 O1 1.346(3)
C16 N1 1.354(3)
C17 O1 1.456(2)
C17 C18 1.500(3)
C17 H17A 0.9900
C17 H17B 0.9900
C18 C23 1.386(3)
C18 C19 1.388(3)
C19 C20 1.384(3)
C19 H19 0.9500
C20 C21 1.382(3)
C20 H20 0.9500
C21 C22 1.379(4)
C21 H21 0.9500
C22 C23 1.386(4)
C22 H22 0.9500
C23 H23 0.9500
